data_4130781
loop_
_publ_author_name
'Cernijenko, Artiom'
'Risgaard, Rune'
'Baran, Phil S.'

_publ_section_title
;
 11-Step Total Synthesis of (-)-Maoecrystal V.
;
_journal_issue 30
_journal_name_full 'Journal of the American Chemical Society'
_journal_page_first 9425
_journal_page_last 9428
_journal_paper_doi 10.1021/jacs.6b06623
_journal_volume 138
_journal_year 2016
_chemical_formula_sum 'C19 H25 I O5'
_chemical_formula_weight 460.29
_chemical_name_common RR12-264-minor
_space_group_crystal_system monoclinic
_space_group_IT_number 14
_space_group_name_Hall '-P 2ybc'
_space_group_name_H-M_alt 'P 1 21/c 1'
_atom_sites_solution_hydrogens mixed
_audit_creation_method SHELXL-2013
_cell_angle_alpha 90
_cell_angle_beta 108.333(4)
_cell_angle_gamma 90
_cell_formula_units_Z 4
_cell_length_a 9.8414(10)
_cell_length_b 24.468(3)
_cell_length_c 7.9373(9)
_cell_measurement_reflns_used 4711
_cell_measurement_temperature 100(2)
_cell_measurement_theta_max 26.40
_cell_measurement_theta_min 2.74
_cell_volume 1814.3(4)
_computing_cell_refinement 'Bruker SAINT'
_computing_data_collection 'Bruker APEX2'
_computing_data_reduction 'Bruker SAINT'
_computing_molecular_graphics 'Bruker SHELXTL'
_computing_publication_material 'Bruker SHELXTL'
_computing_structure_refinement 'SHELXL-2013 (Sheldrick, 2013)'
_computing_structure_solution 'SHELXS-97 (Sheldrick 2008)'
_diffrn_ambient_temperature 100(2)
_diffrn_measured_fraction_theta_full 0.999
_diffrn_measured_fraction_theta_max 0.991
_diffrn_measurement_device_type 'Bruker APEX-II CCD'
_diffrn_measurement_method '\f and \w scans'
_diffrn_radiation_type MoK\a
_diffrn_radiation_wavelength 0.71073
_diffrn_reflns_av_R_equivalents 0.0421
_diffrn_reflns_av_unetI/netI 0.0441
_diffrn_reflns_Laue_measured_fraction_full 0.999
_diffrn_reflns_Laue_measured_fraction_max 0.991
_diffrn_reflns_limit_h_max 12
_diffrn_reflns_limit_h_min -12
_diffrn_reflns_limit_k_max 30
_diffrn_reflns_limit_k_min -30
_diffrn_reflns_limit_l_max 9
_diffrn_reflns_limit_l_min -8
_diffrn_reflns_number 12506
_diffrn_reflns_point_group_measured_fraction_full 0.999
_diffrn_reflns_point_group_measured_fraction_max 0.991
_diffrn_reflns_theta_full 25.000
_diffrn_reflns_theta_max 26.470
_diffrn_reflns_theta_min 2.180
_exptl_absorpt_coefficient_mu 1.792
_exptl_absorpt_correction_T_max 0.940
_exptl_absorpt_correction_T_min 0.701
_exptl_absorpt_correction_type multi-scan
_exptl_absorpt_process_details SADABS
_exptl_crystal_colour colourless
_exptl_crystal_density_diffrn 1.685
_exptl_crystal_description plate
_exptl_crystal_F_000 928
_exptl_crystal_size_max 0.240
_exptl_crystal_size_mid 0.180
_exptl_crystal_size_min 0.060
_refine_diff_density_max 1.010
_refine_diff_density_min -0.665
_refine_diff_density_rms 0.106
_refine_ls_extinction_method none
_refine_ls_goodness_of_fit_ref 1.038
_refine_ls_hydrogen_treatment mixed
_refine_ls_matrix_type full
_refine_ls_number_parameters 232
_refine_ls_number_reflns 3713
_refine_ls_number_restraints 0
_refine_ls_restrained_S_all 1.038
_refine_ls_R_factor_all 0.0444
_refine_ls_R_factor_gt 0.0328
_refine_ls_shift/su_max 0.002
_refine_ls_shift/su_mean 0.000
_refine_ls_structure_factor_coef Fsqd
_refine_ls_weighting_details 'w=1/[\s^2^(Fo^2^)+(0.0284P)^2^+2.0000P] where P=(Fo^2^+2Fc^2^)/3'
_refine_ls_weighting_scheme calc
_refine_ls_wR_factor_gt 0.0678
_refine_ls_wR_factor_ref 0.0719
_reflns_Friedel_coverage 0.000
_reflns_number_gt 3097
_reflns_number_total 3713
_reflns_threshold_expression 'I > 2\s(I)'
_cod_data_source_file ja6b06623_si_014.cif
_cod_data_source_block baran477
_cod_original_cell_volume 1814.3(3)
_cod_original_sg_symbol_H-M 'P 21/c'
_cod_database_code 4130781
_shelx_space_group_comment
; 
The symmetry employed for this shelxl refinement is uniquely defined 
by the following loop, which should always be used as a source of 
symmetry information in preference to the above space-group names. 
They are only intended as comments. 
;
_shelx_estimated_absorpt_t_min 0.673
_shelx_estimated_absorpt_t_max 0.900
_shelxl_version_number 2013-3

loop_
_space_group_symop_operation_xyz
'x, y, z'
'-x, y+1/2, -z+1/2'
'-x, -y, -z'
'x, -y-1/2, z-1/2'

loop_
_atom_site_label
_atom_site_type_symbol
_atom_site_fract_x
_atom_site_fract_y
_atom_site_fract_z
_atom_site_U_iso_or_equiv
_atom_site_adp_type
_atom_site_occupancy
_atom_site_site_symmetry_order
_atom_site_calc_flag
_atom_site_refinement_flags_posn
_atom_site_refinement_flags_adp
I1 I 0.47380(2) 0.29413(2) 1.09687(3) 0.01896(8) Uani 1 1 d . .
O1 O 0.1553(2) 0.27792(8) 0.4085(3) 0.0139(5) Uani 1 1 d . .
O2 O 0.1606(2) 0.33241(9) 0.8114(3) 0.0121(5) Uani 1 1 d . .
H3 H 0.155(4) 0.3038(16) 0.829(5) 0.018 Uiso 1 1 d . U
O3 O 0.3203(2) 0.41848(8) 0.3667(3) 0.0104(5) Uani 1 1 d . .
O4 O 0.1743(2) 0.48310(8) 0.5632(3) 0.0117(5) Uani 1 1 d . .
O5 O 0.0961(2) 0.51671(9) 0.2926(3) 0.0138(5) Uani 1 1 d . .
C1 C 0.6267(4) 0.38983(14) 0.5551(4) 0.0172(7) Uani 1 1 d . .
H9 H 0.6199 0.3518 0.5142 0.026 Uiso 1 1 calc R U
H1 H 0.7229 0.3967 0.6372 0.026 Uiso 1 1 calc R U
H10 H 0.6083 0.4144 0.4530 0.026 Uiso 1 1 calc R U
C2 C 0.5153(3) 0.40012(13) 0.6510(4) 0.0116(6) Uani 1 1 d . .
C3 C 0.3684(3) 0.38497(13) 0.5249(4) 0.0100(6) Uani 1 1 d . .
H20 H 0.3784 0.3471 0.4826 0.012 Uiso 1 1 calc R U
C4 C 0.2413(3) 0.38285(12) 0.5985(4) 0.0088(6) Uani 1 1 d . .
C5 C 0.1185(3) 0.37542(12) 0.4226(4) 0.0084(6) Uani 1 1 d . .
C6 C 0.1062(3) 0.31984(13) 0.3296(4) 0.0092(6) Uani 1 1 d . .
C7 C 0.0139(4) 0.32005(13) 0.1376(4) 0.0127(7) Uani 1 1 d . .
H23 H 0.0772 0.3106 0.0649 0.015 Uiso 1 1 calc R U
C8 C -0.1037(4) 0.27653(14) 0.0997(5) 0.0190(8) Uani 1 1 d . .
H25 H -0.0601 0.2405 0.1327 0.029 Uiso 1 1 calc R U
H2 H -0.1583 0.2768 -0.0270 0.029 Uiso 1 1 calc R U
H24 H -0.1679 0.2845 0.1692 0.029 Uiso 1 1 calc R U
C9 C 0.2770(3) 0.33780(12) 0.7425(4) 0.0090(6) Uani 1 1 d . .
H22 H 0.2910 0.3023 0.6875 0.011 Uiso 1 1 calc R U
C10 C 0.4182(3) 0.35406(12) 0.8835(4) 0.0114(7) Uani 1 1 d . .
H21 H 0.4050 0.3904 0.9340 0.014 Uiso 1 1 calc R U
C11 C 0.5419(3) 0.35845(13) 0.8052(4) 0.0120(7) Uani 1 1 d . .
H4 H 0.5589 0.3220 0.7615 0.014 Uiso 1 1 calc R U
H5 H 0.6299 0.3691 0.9008 0.014 Uiso 1 1 calc R U
C12 C 0.5328(4) 0.45908(13) 0.7227(4) 0.0162(7) Uani 1 1 d . .
H7 H 0.4783 0.4840 0.6294 0.024 Uiso 1 1 calc R U
H6 H 0.6343 0.4692 0.7597 0.024 Uiso 1 1 calc R U
H8 H 0.4971 0.4615 0.8246 0.024 Uiso 1 1 calc R U
C13 C 0.1657(3) 0.42087(12) 0.3157(4) 0.0099(6) Uani 1 1 d . .
C14 C 0.1383(3) 0.47725(12) 0.3859(4) 0.0108(6) Uani 1 1 d . .
C15 C 0.2073(3) 0.43600(12) 0.6812(4) 0.0099(6) Uani 1 1 d . .
H11 H 0.1248 0.4291 0.7244 0.012 Uiso 1 1 calc R U
H12 H 0.2904 0.4452 0.7856 0.012 Uiso 1 1 calc R U
C16 C 0.0929(4) 0.41542(13) 0.1175(4) 0.0132(7) Uani 1 1 d . .
H18 H 0.1595 0.3988 0.0609 0.016 Uiso 1 1 calc R U
H19 H 0.0643 0.4519 0.0641 0.016 Uiso 1 1 calc R U
C17 C -0.0404(3) 0.37877(13) 0.0873(4) 0.0125(7) Uani 1 1 d . .
H13 H -0.1018 0.3804 -0.0398 0.015 Uiso 1 1 calc R U
C18 C -0.1262(4) 0.39751(13) 0.2103(4) 0.0144(7) Uani 1 1 d . .
H15 H -0.2186 0.3778 0.1785 0.017 Uiso 1 1 calc R U
H14 H -0.1468 0.4371 0.1934 0.017 Uiso 1 1 calc R U
C19 C -0.0407(3) 0.38626(13) 0.4080(4) 0.0103(6) Uani 1 1 d . .
H17 H -0.0809 0.3541 0.4512 0.012 Uiso 1 1 calc R U
H16 H -0.0473 0.4182 0.4817 0.012 Uiso 1 1 calc R U

loop_
_atom_site_aniso_label
_atom_site_aniso_U_11
_atom_site_aniso_U_22
_atom_site_aniso_U_33
_atom_site_aniso_U_23
_atom_site_aniso_U_13
_atom_site_aniso_U_12
I1 0.01855(13) 0.01879(13) 0.01451(12) 0.00880(9) -0.00202(9) -0.00472(10)
O1 0.0172(12) 0.0081(11) 0.0140(12) -0.0013(9) 0.0016(10) 0.0015(9)
O2 0.0168(12) 0.0077(11) 0.0136(12) 0.0020(9) 0.0070(10) -0.0002(10)
O3 0.0118(11) 0.0118(11) 0.0077(11) 0.0039(8) 0.0033(9) 0.0014(9)
O4 0.0192(12) 0.0061(11) 0.0100(11) 0.0009(8) 0.0049(10) 0.0012(9)
O5 0.0162(12) 0.0113(12) 0.0137(12) 0.0044(9) 0.0044(10) 0.0021(9)
C1 0.0131(17) 0.0204(18) 0.0193(18) 0.0010(14) 0.0067(15) -0.0026(14)
C2 0.0119(16) 0.0105(16) 0.0122(16) -0.0020(12) 0.0036(13) -0.0007(13)
C3 0.0135(16) 0.0077(15) 0.0093(15) 0.0029(12) 0.0042(13) 0.0008(13)
C4 0.0110(15) 0.0068(14) 0.0083(15) 0.0004(11) 0.0026(13) -0.0007(12)
C5 0.0107(16) 0.0076(15) 0.0081(15) 0.0012(11) 0.0046(13) 0.0002(12)
C6 0.0063(15) 0.0112(16) 0.0119(16) -0.0007(12) 0.0058(13) -0.0017(12)
C7 0.0167(17) 0.0110(16) 0.0095(16) -0.0009(12) 0.0028(14) 0.0012(13)
C8 0.0187(19) 0.0149(17) 0.0180(18) -0.0027(13) -0.0020(15) -0.0010(14)
C9 0.0122(16) 0.0081(15) 0.0069(15) 0.0016(11) 0.0033(13) 0.0021(13)
C10 0.0168(17) 0.0067(15) 0.0097(16) 0.0052(11) 0.0028(14) 0.0012(13)
C11 0.0108(16) 0.0119(16) 0.0107(16) 0.0012(12) -0.0002(13) -0.0003(13)
C12 0.0180(18) 0.0136(17) 0.0168(18) -0.0003(13) 0.0051(15) -0.0062(14)
C13 0.0096(16) 0.0088(15) 0.0114(16) 0.0030(12) 0.0033(13) 0.0012(12)
C14 0.0104(15) 0.0101(16) 0.0127(16) -0.0005(12) 0.0047(14) -0.0013(13)
C15 0.0140(16) 0.0074(15) 0.0067(15) 0.0015(11) 0.0013(13) 0.0017(13)
C16 0.0188(18) 0.0130(16) 0.0092(16) 0.0026(12) 0.0064(14) 0.0023(14)
C17 0.0162(17) 0.0126(15) 0.0061(15) -0.0006(12) -0.0003(13) 0.0028(14)
C18 0.0131(16) 0.0130(17) 0.0170(17) -0.0002(13) 0.0044(15) 0.0023(13)
C19 0.0126(16) 0.0078(15) 0.0106(15) -0.0003(12) 0.0036(13) 0.0002(13)

loop_
_atom_type_symbol
_atom_type_description
_atom_type_scat_dispersion_real
_atom_type_scat_dispersion_imag
_atom_type_scat_source
C C 0.0033 0.0016 'International Tables Vol C Tables 4.2.6.8 and 6.1.1.4'
H H 0.0000 0.0000 'International Tables Vol C Tables 4.2.6.8 and 6.1.1.4'
O O 0.0106 0.0060 'International Tables Vol C Tables 4.2.6.8 and 6.1.1.4'
I I -0.4742 1.8119 'International Tables Vol C Tables 4.2.6.8 and 6.1.1.4'

loop_
_geom_angle_atom_site_label_1
_geom_angle_atom_site_label_2
_geom_angle_atom_site_label_3
_geom_angle
C13 O3 C3 107.1(2)
C14 O4 C15 121.4(2)
C3 C2 C1 108.1(3)
C3 C2 C12 116.3(3)
C1 C2 C12 108.8(3)
C3 C2 C11 104.4(2)
C1 C2 C11 108.2(3)
C12 C2 C11 110.7(3)
O3 C3 C2 114.6(2)
O3 C3 C4 105.4(2)
C2 C3 C4 118.4(3)
C3 C4 C15 116.4(3)
C3 C4 C5 99.2(2)
C15 C4 C5 105.8(2)
C3 C4 C9 106.4(2)
C15 C4 C9 108.4(2)
C5 C4 C9 121.1(3)
C6 C5 C4 117.4(3)
C6 C5 C13 111.3(2)
C4 C5 C13 97.2(2)
C6 C5 C19 100.9(2)
C4 C5 C19 122.1(2)
C13 C5 C19 107.7(2)
O1 C6 C7 122.5(3)
O1 C6 C5 122.7(3)
C7 C6 C5 114.5(3)
C6 C7 C8 111.9(3)
C6 C7 C17 108.3(3)
C8 C7 C17 114.7(3)
O2 C9 C10 113.4(2)
O2 C9 C4 109.1(2)
C10 C9 C4 107.3(2)
C11 C10 C9 111.9(2)
C11 C10 I1 109.0(2)
C9 C10 I1 109.91(19)
C10 C11 C2 114.0(3)
O3 C13 C16 113.5(3)
O3 C13 C14 102.9(2)
C16 C13 C14 112.0(3)
O3 C13 C5 106.7(2)
C16 C13 C5 112.2(3)
C14 C13 C5 109.0(2)
O5 C14 O4 118.9(3)
O5 C14 C13 123.9(3)
O4 C14 C13 117.0(3)
O4 C15 C4 115.3(2)
C13 C16 C17 108.3(3)
C7 C17 C16 107.0(3)
C7 C17 C18 109.0(3)
C16 C17 C18 109.6(3)
C17 C18 C19 110.8(3)
C18 C19 C5 108.6(2)

loop_
_geom_bond_atom_site_label_1
_geom_bond_atom_site_label_2
_geom_bond_distance
I1 C10 2.176(3)
O1 C6 1.220(4)
O2 C9 1.423(4)
O3 C13 1.447(4)
O3 C3 1.449(3)
O4 C14 1.346(4)
O4 C15 1.456(3)
O5 C14 1.208(4)
C1 C2 1.539(4)
C2 C3 1.523(5)
C2 C12 1.540(4)
C2 C11 1.550(4)
C3 C4 1.539(4)
C4 C15 1.540(4)
C4 C5 1.543(4)
C4 C9 1.547(4)
C5 C6 1.534(4)
C5 C13 1.556(4)
C5 C19 1.557(4)
C6 C7 1.509(4)
C7 C8 1.531(5)
C7 C17 1.541(4)
C9 C10 1.537(4)
C10 C11 1.535(4)
C13 C16 1.516(4)
C13 C14 1.543(4)
C16 C17 1.545(5)
C17 C18 1.548(4)
C18 C19 1.554(4)
